data_7020436
loop_
_publ_author_name
'Benhamou, Laila'
'Thibon, Aurore'
'Brelot, Lydia'
'Lachkar, Mohammed'
'Mandon, Dominique'

_publ_section_title
;
 Structural bases of oxygen-sensitivity in Fe(ii) complexes with tripodal
 ligands. Steric effects, Lewis acidity and the role of ancillary ligands.
;
_journal_issue 47
_journal_name_full 'Dalton transactions (Cambridge, England : 2003)'
_journal_page_first 14369
_journal_page_last 14380
_journal_paper_doi 10.1039/c2dt31558k
_journal_volume 41
_journal_year 2012
_chemical_formula_moiety 'C21 H19 F5 Fe N5 O3 S, C F3 O3 S'
_chemical_formula_sum 'C22 H19 F8 Fe N5 O6 S2'
_chemical_formula_weight 721.39
_chemical_name_systematic
;
?
;
_space_group_IT_number 2
_symmetry_cell_setting triclinic
_symmetry_space_group_name_Hall '-P 1'
_symmetry_space_group_name_H-M 'P -1'
_atom_sites_solution_hydrogens geom
_atom_sites_solution_primary direct
_atom_sites_solution_secondary difmap
_audit_creation_method SHELXL-97
_cell_angle_alpha 84.017(2)
_cell_angle_beta 74.006(3)
_cell_angle_gamma 82.363(3)
_cell_formula_units_Z 2
_cell_length_a 8.9377(3)
_cell_length_b 11.2442(5)
_cell_length_c 14.7209(8)
_cell_measurement_reflns_used 6761
_cell_measurement_temperature 173(2)
_cell_measurement_theta_max 27.485
_cell_measurement_theta_min 0.998
_cell_volume 1405.97(11)
_computing_cell_refinement 'Denzo (Nonius B.V., 1998)'
_computing_data_collection 'Collect (Nonius B.V., 1998)'
_computing_data_reduction 'Denzo (Nonius B.V., 1998)'
_computing_molecular_graphics 'PLATON 98 (Spek, 1998)'
_computing_publication_material 'SHELXL-97 (Sheldrick, 1997)'
_computing_structure_refinement 'SHELXL-97 (Sheldrick, 1997)'
_computing_structure_solution 'SHELXS-97 (Sheldrick, 1997)'
_diffrn_ambient_temperature 173(2)
_diffrn_measured_fraction_theta_full 0.991
_diffrn_measured_fraction_theta_max 0.992
_diffrn_measurement_device_type KappaCCD
_diffrn_measurement_method 'phi and omega scans'
_diffrn_radiation_monochromator graphite
_diffrn_radiation_source 'fine-focus sealed tube'
_diffrn_radiation_type MoK\a
_diffrn_radiation_wavelength 0.71073
_diffrn_reflns_av_R_equivalents 0.0578
_diffrn_reflns_av_sigmaI/netI 0.0834
_diffrn_reflns_limit_h_max 11
_diffrn_reflns_limit_h_min -11
_diffrn_reflns_limit_k_max 14
_diffrn_reflns_limit_k_min -14
_diffrn_reflns_limit_l_max 19
_diffrn_reflns_limit_l_min -19
_diffrn_reflns_number 14322
_diffrn_reflns_theta_full 27.52
_diffrn_reflns_theta_max 27.52
_diffrn_reflns_theta_min 1.44
_exptl_absorpt_coefficient_mu 0.786
_exptl_absorpt_correction_T_max 0.98510
_exptl_absorpt_correction_T_min 0.71573
_exptl_absorpt_correction_type multi-scan
_exptl_absorpt_process_details 'MULscanABS in PLATON (Spek, 2003)'
_exptl_crystal_colour colorless
_exptl_crystal_density_diffrn 1.704
_exptl_crystal_density_method 'not measured'
_exptl_crystal_description block
_exptl_crystal_F_000 728
_exptl_crystal_size_max 0.40
_exptl_crystal_size_mid 0.25
_exptl_crystal_size_min 0.15
_refine_diff_density_max 0.589
_refine_diff_density_min -0.855
_refine_diff_density_rms 0.136
_refine_ls_extinction_method none
_refine_ls_goodness_of_fit_ref 1.005
_refine_ls_hydrogen_treatment constr
_refine_ls_matrix_type full
_refine_ls_number_parameters 398
_refine_ls_number_reflns 6420
_refine_ls_number_restraints 0
_refine_ls_restrained_S_all 1.005
_refine_ls_R_factor_all 0.1082
_refine_ls_R_factor_gt 0.0501
_refine_ls_shift/su_max 0.000
_refine_ls_shift/su_mean 0.000
_refine_ls_structure_factor_coef Fsqd
_refine_ls_weighting_details 'calc w=1/[\s^2^(Fo^2^)+(0.0938P)^2^+0.0000P] where P=(Fo^2^+2Fc^2^)/3'
_refine_ls_weighting_scheme calc
_refine_ls_wR_factor_gt 0.1241
_refine_ls_wR_factor_ref 0.1683
_reflns_number_gt 3837
_reflns_number_total 6420
_reflns_threshold_expression I>2sigma(I)
_cod_data_source_file c2dt31558k.txt
_cod_data_source_block laila13
_cod_depositor_comments
;
The following automatic conversions were performed:

'_symmetry_cell_setting' value 'Triclinic' changed to 'triclinic'
according to /home/saulius/struct/CIF-dictionaries/cif_core.dic
dictionary named 'cif_core.dic' version 2.4.2 from 2011-04-26.

Automatic conversion script
Id: cif_fix_values 1891 2012-01-12 08:04:46Z andrius 
;
_cod_original_cell_volume 1405.98(11)
_cod_database_code 7020436

loop_
_symmetry_equiv_pos_as_xyz
'x, y, z'
'-x, -y, -z'

loop_
_atom_site_label
_atom_site_type_symbol
_atom_site_fract_x
_atom_site_fract_y
_atom_site_fract_z
_atom_site_U_iso_or_equiv
_atom_site_adp_type
_atom_site_occupancy
_atom_site_symmetry_multiplicity
_atom_site_calc_flag
_atom_site_refinement_flags
C1 C 0.9059(5) 0.0989(3) 0.1445(3) 0.0375(9) Uani 1 1 d .
H1A H 0.8240 0.0472 0.1454 0.045 Uiso 1 1 calc R
H1B H 1.0061 0.0617 0.1049 0.045 Uiso 1 1 calc R
C2 C 0.8668(4) 0.2198(3) 0.0978(3) 0.0284(8) Uani 1 1 d .
C3 C 0.8416(4) 0.2279(3) 0.0090(3) 0.0329(8) Uani 1 1 d .
H3 H 0.8444 0.1571 -0.0218 0.039 Uiso 1 1 calc R
C4 C 0.8121(4) 0.3401(4) -0.0350(3) 0.0398(9) Uani 1 1 d .
H4 H 0.7938 0.3472 -0.0960 0.048 Uiso 1 1 calc R
C5 C 0.8097(4) 0.4406(3) 0.0107(3) 0.0373(9) Uani 1 1 d .
H5 H 0.7911 0.5186 -0.0184 0.045 Uiso 1 1 calc R
C6 C 0.8347(4) 0.4269(3) 0.0993(3) 0.0306(8) Uani 1 1 d .
H6 H 0.8324 0.4970 0.1308 0.037 Uiso 1 1 calc R
C7 C 0.7978(4) 0.0346(3) 0.3127(3) 0.0371(9) Uani 1 1 d .
H7A H 0.8324 0.0106 0.3710 0.045 Uiso 1 1 calc R
H7B H 0.7843 -0.0395 0.2863 0.045 Uiso 1 1 calc R
C8 C 0.6434(4) 0.1118(3) 0.3375(3) 0.0326(8) Uani 1 1 d .
C9 C 0.5030(4) 0.0626(4) 0.3693(3) 0.0421(10) Uani 1 1 d .
H9 H 0.5009 -0.0220 0.3727 0.051 Uiso 1 1 calc R
C10 C 0.3649(5) 0.1383(4) 0.3961(3) 0.0478(11) Uani 1 1 d .
H10 H 0.2681 0.1052 0.4208 0.057 Uiso 1 1 calc R
C11 C 0.3679(4) 0.2604(4) 0.3872(3) 0.0414(10) Uani 1 1 d .
H11 H 0.2748 0.3143 0.4027 0.050 Uiso 1 1 calc R
C12 C 0.5123(4) 0.3003(4) 0.3549(3) 0.0357(9) Uani 1 1 d .
C13 C 1.0785(4) 0.0471(3) 0.2488(3) 0.0371(9) Uani 1 1 d .
H13A H 1.1091 -0.0278 0.2152 0.045 Uiso 1 1 calc R
H13B H 1.0773 0.0265 0.3160 0.045 Uiso 1 1 calc R
C14 C 1.1963(4) 0.1347(3) 0.2056(3) 0.0340(9) Uani 1 1 d .
C15 C 1.3460(4) 0.0987(4) 0.1545(3) 0.0465(11) Uani 1 1 d .
H15 H 1.3761 0.0167 0.1414 0.056 Uiso 1 1 calc R
C16 C 1.4519(5) 0.1813(4) 0.1224(3) 0.0527(12) Uani 1 1 d .
H16 H 1.5558 0.1566 0.0876 0.063 Uiso 1 1 calc R
C17 C 1.4072(5) 0.3002(4) 0.1409(3) 0.0489(11) Uani 1 1 d .
H17 H 1.4783 0.3594 0.1208 0.059 Uiso 1 1 calc R
C18 C 1.2530(4) 0.3286(4) 0.1904(3) 0.0377(9) Uani 1 1 d .
C19 C 0.8137(5) 0.5611(4) 0.3376(3) 0.0387(9) Uani 1 1 d .
C20 C 0.7604(6) 0.6813(4) 0.3676(3) 0.0596(13) Uani 1 1 d .
H20A H 0.7647 0.7379 0.3118 0.089 Uiso 1 1 calc R
H20B H 0.8280 0.7037 0.4039 0.089 Uiso 1 1 calc R
H20C H 0.6524 0.6839 0.4074 0.089 Uiso 1 1 calc R
C21 C 0.7881(5) 0.3410(4) 0.5674(4) 0.0544(12) Uani 1 1 d .
C22 C 0.4453(5) 0.2347(4) 0.8394(3) 0.0468(11) Uani 1 1 d .
N1 N 0.9201(3) 0.0987(2) 0.2427(2) 0.0283(7) Uani 1 1 d .
N2 N 0.8624(3) 0.3186(2) 0.1436(2) 0.0273(7) Uani 1 1 d .
N3 N 0.6479(3) 0.2323(3) 0.3312(2) 0.0298(7) Uani 1 1 d .
N4 N 1.1482(3) 0.2513(3) 0.2229(2) 0.0292(7) Uani 1 1 d .
N5 N 0.8513(4) 0.4668(3) 0.3145(2) 0.0400(8) Uani 1 1 d .
O1 O 0.9344(3) 0.2340(2) 0.41618(18) 0.0382(6) Uani 1 1 d .
O2 O 1.0016(4) 0.1624(3) 0.5607(2) 0.0596(9) Uani 1 1 d .
O3 O 0.7526(4) 0.1255(3) 0.5389(2) 0.0732(10) Uani 1 1 d .
O4 O 0.3006(3) 0.0644(2) 0.9423(2) 0.0471(7) Uani 1 1 d .
O5 O 0.1683(3) 0.1978(3) 0.8425(2) 0.0489(7) Uani 1 1 d .
O6 O 0.2090(3) 0.2715(2) 0.9826(2) 0.0428(7) Uani 1 1 d .
F1 F 0.5221(2) 0.4181(2) 0.3442(2) 0.0554(7) Uani 1 1 d .
F2 F 1.1998(3) 0.4419(2) 0.20911(17) 0.0489(6) Uani 1 1 d .
F3 F 0.7433(4) 0.3279(3) 0.6601(2) 0.0887(10) Uani 1 1 d .
F4 F 0.6646(3) 0.3838(3) 0.5349(3) 0.0947(11) Uani 1 1 d .
F5 F 0.8871(4) 0.4234(2) 0.5436(2) 0.0748(9) Uani 1 1 d .
F6 F 0.4285(3) 0.3497(2) 0.8059(2) 0.0741(9) Uani 1 1 d .
F7 F 0.5521(3) 0.2232(3) 0.8878(2) 0.0674(8) Uani 1 1 d .
F8 F 0.5051(3) 0.1697(2) 0.76374(18) 0.0603(7) Uani 1 1 d .
S1 S 0.87774(11) 0.19851(9) 0.51694(7) 0.0370(3) Uani 1 1 d .
S2 S 0.25919(11) 0.18696(9) 0.91033(7) 0.0353(2) Uani 1 1 d .
Fe1 Fe 0.89140(5) 0.28506(4) 0.28344(4) 0.02682(17) Uani 1 1 d .

loop_
_atom_site_aniso_label
_atom_site_aniso_U_11
_atom_site_aniso_U_22
_atom_site_aniso_U_33
_atom_site_aniso_U_23
_atom_site_aniso_U_13
_atom_site_aniso_U_12
C1 0.052(2) 0.028(2) 0.035(2) -0.0045(17) -0.0136(18) -0.0079(16)
C2 0.0267(17) 0.0280(19) 0.031(2) -0.0004(16) -0.0059(15) -0.0094(14)
C3 0.037(2) 0.032(2) 0.032(2) -0.0031(17) -0.0090(17) -0.0115(15)
C4 0.046(2) 0.046(2) 0.032(2) 0.0050(19) -0.0158(18) -0.0148(18)
C5 0.045(2) 0.032(2) 0.038(2) 0.0086(18) -0.0172(18) -0.0122(17)
C6 0.0358(19) 0.0239(19) 0.033(2) 0.0025(16) -0.0105(16) -0.0072(15)
C7 0.045(2) 0.025(2) 0.042(3) 0.0024(17) -0.0105(18) -0.0134(16)
C8 0.039(2) 0.035(2) 0.027(2) 0.0001(16) -0.0103(16) -0.0126(16)
C9 0.046(2) 0.048(3) 0.037(2) 0.0014(19) -0.0106(19) -0.0246(19)
C10 0.035(2) 0.080(3) 0.031(2) -0.001(2) -0.0051(18) -0.022(2)
C11 0.032(2) 0.062(3) 0.031(2) -0.002(2) -0.0078(17) -0.0057(19)
C12 0.034(2) 0.041(2) 0.031(2) -0.0043(18) -0.0074(16) -0.0019(17)
C13 0.039(2) 0.030(2) 0.038(2) 0.0002(17) -0.0079(18) 0.0018(16)
C14 0.0291(19) 0.041(2) 0.032(2) 0.0009(17) -0.0117(16) -0.0003(16)
C15 0.033(2) 0.061(3) 0.043(3) -0.001(2) -0.0118(19) 0.0031(19)
C16 0.030(2) 0.081(4) 0.042(3) 0.001(2) -0.0061(19) -0.001(2)
C17 0.035(2) 0.078(3) 0.037(3) 0.011(2) -0.0122(19) -0.025(2)
C18 0.042(2) 0.045(2) 0.031(2) 0.0070(18) -0.0165(18) -0.0134(18)
C19 0.058(3) 0.033(2) 0.031(2) -0.0003(18) -0.0198(19) -0.0123(19)
C20 0.106(4) 0.033(2) 0.047(3) -0.014(2) -0.032(3) 0.003(2)
C21 0.053(3) 0.057(3) 0.048(3) -0.012(2) 0.001(2) -0.011(2)
C22 0.051(3) 0.038(2) 0.049(3) -0.005(2) -0.007(2) -0.0097(19)
N1 0.0339(16) 0.0203(15) 0.0306(18) -0.0014(13) -0.0089(13) -0.0028(12)
N2 0.0274(15) 0.0247(15) 0.0302(18) -0.0008(13) -0.0074(13) -0.0063(11)
N3 0.0292(16) 0.0309(17) 0.0294(18) -0.0019(13) -0.0070(13) -0.0059(12)
N4 0.0287(15) 0.0350(17) 0.0249(17) 0.0032(13) -0.0081(12) -0.0097(13)
N5 0.052(2) 0.0295(19) 0.043(2) -0.0011(16) -0.0180(17) -0.0099(15)
O1 0.0433(15) 0.0429(16) 0.0269(15) 0.0031(12) -0.0083(12) -0.0053(12)
O2 0.075(2) 0.066(2) 0.041(2) 0.0068(16) -0.0299(17) 0.0048(16)
O3 0.089(2) 0.073(2) 0.056(2) -0.0080(18) 0.0084(18) -0.058(2)
O4 0.0539(17) 0.0341(16) 0.055(2) 0.0005(14) -0.0160(14) -0.0100(13)
O5 0.0497(17) 0.063(2) 0.0379(18) -0.0066(14) -0.0176(14) -0.0033(14)
O6 0.0436(15) 0.0423(16) 0.0425(18) -0.0134(13) -0.0054(13) -0.0098(12)
F1 0.0427(13) 0.0398(15) 0.078(2) -0.0096(13) -0.0092(13) 0.0039(11)
F2 0.0533(14) 0.0415(14) 0.0553(17) 0.0058(12) -0.0150(12) -0.0225(11)
F3 0.121(3) 0.086(2) 0.0434(19) -0.0224(16) 0.0222(17) -0.0328(19)
F4 0.0633(19) 0.088(2) 0.124(3) -0.036(2) -0.0145(19) 0.0232(17)
F5 0.102(2) 0.0446(16) 0.074(2) -0.0097(15) -0.0046(17) -0.0315(15)
F6 0.0685(17) 0.0430(16) 0.086(2) 0.0080(14) 0.0180(15) -0.0110(13)
F7 0.0448(14) 0.087(2) 0.075(2) -0.0152(16) -0.0140(14) -0.0229(13)
F8 0.0617(16) 0.0604(17) 0.0460(17) -0.0089(13) 0.0065(13) -0.0021(13)
S1 0.0446(6) 0.0354(6) 0.0297(6) 0.0016(4) -0.0046(4) -0.0133(4)
S2 0.0388(5) 0.0346(5) 0.0344(6) -0.0044(4) -0.0096(4) -0.0098(4)
Fe1 0.0300(3) 0.0229(3) 0.0290(3) -0.0001(2) -0.0091(2) -0.0064(2)

loop_
_atom_type_symbol
_atom_type_description
_atom_type_scat_dispersion_real
_atom_type_scat_dispersion_imag
_atom_type_scat_source
C C 0.0033 0.0016 'International Tables Vol C Tables 4.2.6.8 and 6.1.1.4'
H H 0.0000 0.0000 'International Tables Vol C Tables 4.2.6.8 and 6.1.1.4'
N N 0.0061 0.0033 'International Tables Vol C Tables 4.2.6.8 and 6.1.1.4'
O O 0.0106 0.0060 'International Tables Vol C Tables 4.2.6.8 and 6.1.1.4'
F F 0.0171 0.0103 'International Tables Vol C Tables 4.2.6.8 and 6.1.1.4'
S S 0.1246 0.1234 'International Tables Vol C Tables 4.2.6.8 and 6.1.1.4'
Fe Fe 0.3463 0.8444 'International Tables Vol C Tables 4.2.6.8 and 6.1.1.4'

loop_
_geom_angle_atom_site_label_1
_geom_angle_atom_site_label_2
_geom_angle_atom_site_label_3
_geom_angle
N1 C1 C2 116.0(3)
N1 C1 H1A 108.3
C2 C1 H1A 108.3
N1 C1 H1B 108.3
C2 C1 H1B 108.3
H1A C1 H1B 107.4
N2 C2 C3 121.7(3)
N2 C2 C1 118.3(3)
C3 C2 C1 119.9(3)
C2 C3 C4 119.4(3)
C2 C3 H3 120.3
C4 C3 H3 120.3
C5 C4 C3 119.1(4)
C5 C4 H4 120.5
C3 C4 H4 120.5
C4 C5 C6 118.9(3)
C4 C5 H5 120.5
C6 C5 H5 120.5
N2 C6 C5 122.9(3)
N2 C6 H6 118.5
C5 C6 H6 118.5
N1 C7 C8 111.7(3)
N1 C7 H7A 109.3
C8 C7 H7A 109.3
N1 C7 H7B 109.3
C8 C7 H7B 109.3
H7A C7 H7B 107.9
N3 C8 C9 121.0(3)
N3 C8 C7 117.1(3)
C9 C8 C7 121.9(3)
C8 C9 C10 119.2(4)
C8 C9 H9 120.4
C10 C9 H9 120.4
C11 C10 C9 120.1(4)
C11 C10 H10 119.9
C9 C10 H10 119.9
C12 C11 C10 116.2(4)
C12 C11 H11 121.9
C10 C11 H11 121.9
N3 C12 F1 115.0(3)
N3 C12 C11 126.2(4)
F1 C12 C11 118.8(3)
N1 C13 C14 110.9(3)
N1 C13 H13A 109.5
C14 C13 H13A 109.5
N1 C13 H13B 109.5
C14 C13 H13B 109.5
H13A C13 H13B 108.1
N4 C14 C15 121.6(4)
N4 C14 C13 116.1(3)
C15 C14 C13 122.4(4)
C16 C15 C14 119.9(4)
C16 C15 H15 120.1
C14 C15 H15 120.1
C15 C16 C17 119.8(4)
C15 C16 H16 120.1
C17 C16 H16 120.1
C16 C17 C18 116.2(4)
C16 C17 H17 121.9
C18 C17 H17 121.9
N4 C18 F2 114.6(3)
N4 C18 C17 125.6(4)
F2 C18 C17 119.9(4)
N5 C19 C20 178.1(4)
C19 C20 H20A 109.5
C19 C20 H20B 109.5
H20A C20 H20B 109.5
C19 C20 H20C 109.5
H20A C20 H20C 109.5
H20B C20 H20C 109.5
F3 C21 F5 107.7(4)
F3 C21 F4 109.2(4)
F5 C21 F4 107.0(4)
F3 C21 S1 111.1(3)
F5 C21 S1 111.3(3)
F4 C21 S1 110.4(3)
F7 C22 F6 108.1(3)
F7 C22 F8 106.9(3)
F6 C22 F8 106.5(4)
F7 C22 S2 112.4(3)
F6 C22 S2 111.3(3)
F8 C22 S2 111.4(3)
C13 N1 C1 110.8(3)
C13 N1 C7 110.8(3)
C1 N1 C7 112.2(3)
C13 N1 Fe1 106.0(2)
C1 N1 Fe1 109.7(2)
C7 N1 Fe1 107.1(2)
C6 N2 C2 118.0(3)
C6 N2 Fe1 126.5(2)
C2 N2 Fe1 115.4(2)
C12 N3 C8 117.1(3)
C12 N3 Fe1 129.8(2)
C8 N3 Fe1 113.0(2)
C18 N4 C14 116.9(3)
C18 N4 Fe1 129.7(3)
C14 N4 Fe1 112.7(2)
C19 N5 Fe1 172.1(3)
S1 O1 Fe1 150.27(16)
O3 S1 O2 117.3(2)
O3 S1 O1 114.03(18)
O2 S1 O1 112.59(18)
O3 S1 C21 104.3(2)
O2 S1 C21 103.8(2)
O1 S1 C21 102.8(2)
O5 S2 O6 115.54(17)
O5 S2 O4 113.96(17)
O6 S2 O4 115.72(18)
O5 S2 C22 102.52(19)
O6 S2 C22 103.16(18)
O4 S2 C22 103.40(18)
O1 Fe1 N5 90.56(11)
O1 Fe1 N2 173.65(11)
N5 Fe1 N2 95.30(12)
O1 Fe1 N1 93.88(10)
N5 Fe1 N1 175.04(11)
N2 Fe1 N1 80.37(10)
O1 Fe1 N4 86.54(10)
N5 Fe1 N4 104.86(12)
N2 Fe1 N4 89.59(11)
N1 Fe1 N4 77.66(10)
O1 Fe1 N3 93.02(10)
N5 Fe1 N3 100.99(12)
N2 Fe1 N3 88.27(10)
N1 Fe1 N3 76.59(10)
N4 Fe1 N3 154.15(11)

loop_
_geom_bond_atom_site_label_1
_geom_bond_atom_site_label_2
_geom_bond_distance
C1 N1 1.485(5)
C1 C2 1.501(5)
C1 H1A 0.9900
C1 H1B 0.9900
C2 N2 1.349(4)
C2 C3 1.380(5)
C3 C4 1.384(5)
C3 H3 0.9500
C4 C5 1.369(5)
C4 H4 0.9500
C5 C6 1.373(5)
C5 H5 0.9500
C6 N2 1.346(4)
C6 H6 0.9500
C7 N1 1.487(4)
C7 C8 1.503(5)
C7 H7A 0.9900
C7 H7B 0.9900
C8 N3 1.354(4)
C8 C9 1.381(5)
C9 C10 1.387(6)
C9 H9 0.9500
C10 C11 1.369(6)
C10 H10 0.9500
C11 C12 1.365(5)
C11 H11 0.9500
C12 N3 1.323(4)
C12 F1 1.330(4)
C13 N1 1.480(4)
C13 C14 1.503(5)
C13 H13A 0.9900
C13 H13B 0.9900
C14 N4 1.352(5)
C14 C15 1.373(5)
C15 C16 1.370(6)
C15 H15 0.9500
C16 C17 1.377(6)
C16 H16 0.9500
C17 C18 1.382(6)
C17 H17 0.9500
C18 N4 1.321(5)
C18 F2 1.329(4)
C19 N5 1.128(5)
C19 C20 1.444(6)
C20 H20A 0.9800
C20 H20B 0.9800
C20 H20C 0.9800
C21 F3 1.311(5)
C21 F5 1.321(5)
C21 F4 1.334(5)
C21 S1 1.828(5)
C22 F7 1.327(5)
C22 F6 1.339(5)
C22 F8 1.341(5)
C22 S2 1.819(4)
N1 Fe1 2.203(3)
N2 Fe1 2.134(3)
N3 Fe1 2.235(3)
N4 Fe1 2.218(3)
N5 Fe1 2.103(3)
O1 S1 1.460(3)
O1 Fe1 2.102(3)
O2 S1 1.423(3)
O3 S1 1.421(3)
O4 S2 1.443(3)
O5 S2 1.438(3)
O6 S2 1.439(3)

loop_
_geom_torsion_atom_site_label_1
_geom_torsion_atom_site_label_2
_geom_torsion_atom_site_label_3
_geom_torsion_atom_site_label_4
_geom_torsion
N1 C1 C2 N2 6.2(5)
N1 C1 C2 C3 -175.9(3)
N2 C2 C3 C4 0.5(5)
C1 C2 C3 C4 -177.3(3)
C2 C3 C4 C5 0.4(5)
C3 C4 C5 C6 -0.8(6)
C4 C5 C6 N2 0.3(6)
N1 C7 C8 N3 -28.4(5)
N1 C7 C8 C9 154.4(3)
N3 C8 C9 C10 -0.8(6)
C7 C8 C9 C10 176.3(4)
C8 C9 C10 C11 2.8(6)
C9 C10 C11 C12 -2.6(6)
C10 C11 C12 N3 0.5(6)
C10 C11 C12 F1 179.5(3)
N1 C13 C14 N4 39.6(5)
N1 C13 C14 C15 -142.7(4)
N4 C14 C15 C16 2.2(6)
C13 C14 C15 C16 -175.4(4)
C14 C15 C16 C17 -0.6(6)
C15 C16 C17 C18 -1.3(6)
C16 C17 C18 N4 1.8(6)
C16 C17 C18 F2 -178.5(4)
C14 C13 N1 C1 74.9(4)
C14 C13 N1 C7 -159.9(3)
C14 C13 N1 Fe1 -44.0(3)
C2 C1 N1 C13 -120.2(3)
C2 C1 N1 C7 115.4(3)
C2 C1 N1 Fe1 -3.5(4)
C8 C7 N1 C13 156.2(3)
C8 C7 N1 C1 -79.4(4)
C8 C7 N1 Fe1 41.0(3)
C5 C6 N2 C2 0.6(5)
C5 C6 N2 Fe1 -176.7(3)
C3 C2 N2 C6 -1.0(5)
C1 C2 N2 C6 176.9(3)
C3 C2 N2 Fe1 176.6(3)
C1 C2 N2 Fe1 -5.6(4)
F1 C12 N3 C8 -177.5(3)
C11 C12 N3 C8 1.5(6)
F1 C12 N3 Fe1 3.8(5)
C11 C12 N3 Fe1 -177.1(3)
C9 C8 N3 C12 -1.3(5)
C7 C8 N3 C12 -178.5(3)
C9 C8 N3 Fe1 177.6(3)
C7 C8 N3 Fe1 0.3(4)
F2 C18 N4 C14 179.9(3)
C17 C18 N4 C14 -0.4(5)
F2 C18 N4 Fe1 10.6(5)
C17 C18 N4 Fe1 -169.7(3)
C15 C14 N4 C18 -1.7(5)
C13 C14 N4 C18 176.0(3)
C15 C14 N4 Fe1 169.4(3)
C13 C14 N4 Fe1 -12.9(4)
Fe1 O1 S1 O3 35.9(4)
Fe1 O1 S1 O2 172.7(3)
Fe1 O1 S1 C21 -76.3(4)
F3 C21 S1 O3 66.9(4)
F5 C21 S1 O3 -173.1(3)
F4 C21 S1 O3 -54.4(4)
F3 C21 S1 O2 -56.4(4)
F5 C21 S1 O2 63.6(4)
F4 C21 S1 O2 -177.7(3)
F3 C21 S1 O1 -173.9(3)
F5 C21 S1 O1 -53.9(4)
F4 C21 S1 O1 64.9(4)
F7 C22 S2 O5 -175.5(3)
F6 C22 S2 O5 63.1(3)
F8 C22 S2 O5 -55.5(3)
F7 C22 S2 O6 64.2(3)
F6 C22 S2 O6 -57.2(3)
F8 C22 S2 O6 -175.9(3)
F7 C22 S2 O4 -56.7(3)
F6 C22 S2 O4 -178.2(3)
F8 C22 S2 O4 63.2(3)
S1 O1 Fe1 N5 88.6(3)
S1 O1 Fe1 N1 -89.2(3)
S1 O1 Fe1 N4 -166.6(3)
S1 O1 Fe1 N3 -12.5(3)
C6 N2 Fe1 N5 2.4(3)
C2 N2 Fe1 N5 -174.8(2)
C6 N2 Fe1 N1 180.0(3)
C2 N2 Fe1 N1 2.7(2)
C6 N2 Fe1 N4 -102.5(3)
C2 N2 Fe1 N4 80.3(2)
C6 N2 Fe1 N3 103.3(3)
C2 N2 Fe1 N3 -74.0(2)
C13 N1 Fe1 O1 -57.1(2)
C1 N1 Fe1 O1 -176.7(2)
C7 N1 Fe1 O1 61.4(2)
C13 N1 Fe1 N2 120.2(2)
C1 N1 Fe1 N2 0.6(2)
C7 N1 Fe1 N2 -121.4(2)
C13 N1 Fe1 N4 28.5(2)
C1 N1 Fe1 N4 -91.1(2)
C7 N1 Fe1 N4 146.9(2)
C13 N1 Fe1 N3 -149.2(2)
C1 N1 Fe1 N3 91.1(2)
C7 N1 Fe1 N3 -30.8(2)
C18 N4 Fe1 O1 -104.9(3)
C14 N4 Fe1 O1 85.4(2)
C18 N4 Fe1 N5 -15.2(3)
C14 N4 Fe1 N5 175.1(2)
C18 N4 Fe1 N2 80.1(3)
C14 N4 Fe1 N2 -89.6(2)
C18 N4 Fe1 N1 160.4(3)
C14 N4 Fe1 N1 -9.3(2)
C18 N4 Fe1 N3 165.3(3)
C14 N4 Fe1 N3 -4.4(4)
C12 N3 Fe1 O1 102.9(3)
C8 N3 Fe1 O1 -75.8(2)
C12 N3 Fe1 N5 11.8(3)
C8 N3 Fe1 N5 -166.9(2)
C12 N3 Fe1 N2 -83.3(3)
C8 N3 Fe1 N2 98.0(2)
C12 N3 Fe1 N1 -163.8(3)
C8 N3 Fe1 N1 17.5(2)
C12 N3 Fe1 N4 -168.8(3)
C8 N3 Fe1 N4 12.5(4)
